data_2215290
loop_
_publ_author_name
'Benakaprasad, S. B.'
'Naveen, S.'
'Sridhar, M. A.'
'Shashidhara Prasad, J.'
'Rangappa, K. S.'

_publ_section_title
;
 [1-(4-Chloro-2-fluorophenylsulfonyl)piperidin-4-yl]diphenylmethanol
;
_journal_coeditor_code WN2179
_journal_issue 9
_journal_name_full 'Acta Crystallographica Section E'
_journal_page_first o3669
_journal_page_last o3669
_journal_paper_doi 10.1107/S1600536807037075
_journal_volume 63
_journal_year 2007
_chemical_formula_iupac 'C24 H23 Cl F N O3 S'
_chemical_formula_moiety 'C24 H23 Cl F N O3 S'
_chemical_formula_sum 'C24 H23 Cl F N O3 S'
_chemical_formula_weight 459.94
_chemical_name_systematic
;
[1-(4-Chloro-2-fluorophenylsulfonyl)piperidin-4-yl]diphenylmethanol
;
_space_group_IT_number 14
_symmetry_cell_setting monoclinic
_symmetry_space_group_name_Hall '-P 2ybc'
_symmetry_space_group_name_H-M 'P 1 21/c 1'
_atom_sites_solution_hydrogens geom
_atom_sites_solution_primary direct
_atom_sites_solution_secondary difmap
_cell_angle_alpha 90
_cell_angle_beta 115.481(2)
_cell_angle_gamma 90
_cell_formula_units_Z 4
_cell_length_a 10.238(7)
_cell_length_b 11.295(4)
_cell_length_c 21.072(12)
_cell_measurement_reflns_used 6513
_cell_measurement_temperature 295(2)
_cell_measurement_theta_max 25.03
_cell_measurement_theta_min 2.10
_cell_volume 2200(2)
_computing_cell_refinement 'SCALEPACK (Otwinowski & Minor, 1997)'
_computing_data_collection 'XPRESS (MacScience, 2002)'
_computing_data_reduction 'DENZO (Otwinowski & Minor, 1997) and SCALEPACK'
_computing_molecular_graphics 'PLATON (Spek, 2003) and ORTEPII (Johnson, 1976)'
_computing_publication_material SHELXL97
_computing_structure_refinement 'SHELXL97 (Sheldrick, 1997)'
_computing_structure_solution 'SHELXS97 (Sheldrick, 1997)'
_diffrn_ambient_temperature 295(2)
_diffrn_detector_area_resol_mean 10.0
_diffrn_measured_fraction_theta_full 0.925
_diffrn_measured_fraction_theta_max 0.925
_diffrn_measurement_device_type 'MacScience DIPLabo 32001'
_diffrn_measurement_method \w
_diffrn_radiation_monochromator graphite
_diffrn_radiation_source 'fine-focus sealed tube'
_diffrn_radiation_type MoK\a
_diffrn_radiation_wavelength 0.71073
_diffrn_reflns_av_R_equivalents 0.0166
_diffrn_reflns_av_sigmaI/netI 0.0223
_diffrn_reflns_limit_h_max 11
_diffrn_reflns_limit_h_min -11
_diffrn_reflns_limit_k_max 12
_diffrn_reflns_limit_k_min -12
_diffrn_reflns_limit_l_max 24
_diffrn_reflns_limit_l_min -25
_diffrn_reflns_number 6513
_diffrn_reflns_theta_full 25.03
_diffrn_reflns_theta_max 25.03
_diffrn_reflns_theta_min 2.10
_diffrn_standards_decay_% 0
_diffrn_standards_number 0
_exptl_absorpt_coefficient_mu 0.303
_exptl_absorpt_correction_type none
_exptl_absorpt_process_details none
_exptl_crystal_colour 'pale yellow'
_exptl_crystal_density_diffrn 1.389
_exptl_crystal_density_method 'not measured'
_exptl_crystal_description block
_exptl_crystal_F_000 960
_exptl_crystal_size_max 0.25
_exptl_crystal_size_mid 0.20
_exptl_crystal_size_min 0.20
_refine_diff_density_max 0.563
_refine_diff_density_min -0.434
_refine_ls_extinction_coef 0.037(3)
_refine_ls_extinction_expression FC^*^=KFC[1+0.001XFC^2^\L^3^/SIN(2\Q)]^-1/4^
_refine_ls_extinction_method 'SHELXL97 (Sheldrick, 1997)'
_refine_ls_goodness_of_fit_ref 1.136
_refine_ls_hydrogen_treatment constr
_refine_ls_matrix_type full
_refine_ls_number_parameters 281
_refine_ls_number_reflns 3597
_refine_ls_number_restraints 0
_refine_ls_restrained_S_all 1.136
_refine_ls_R_factor_all 0.0564
_refine_ls_R_factor_gt 0.0466
_refine_ls_shift/su_max 0.001
_refine_ls_shift/su_mean 0.000
_refine_ls_structure_factor_coef Fsqd
_refine_ls_weighting_details 'calc w = 1/[\s^2^(Fo^2^)+(0.0933P)^2^+0.6199P] where P=(Fo^2^+2Fc^2^)/3'
_refine_ls_weighting_scheme calc
_refine_ls_wR_factor_gt 0.1349
_refine_ls_wR_factor_ref 0.1515
_reflns_number_gt 3158
_reflns_number_total 3597
_reflns_threshold_expression I>2\s(I)
_cod_data_source_file wn2179.cif
_cod_data_source_block I
_cod_original_sg_symbol_H-M 'P 21/c'
_cod_database_code 2215290
_cod_database_fobs_code 2215290

loop_
_symmetry_equiv_pos_as_xyz
x,y,z
-x,1/2+y,1/2-z
-x,-y,-z
x,1/2-y,1/2+z

loop_
_atom_site_aniso_label
_atom_site_aniso_U_11
_atom_site_aniso_U_22
_atom_site_aniso_U_33
_atom_site_aniso_U_12
_atom_site_aniso_U_13
_atom_site_aniso_U_23
Cl16 0.0941(7) 0.0507(5) 0.1008(7) 0.0099(4) 0.0463(5) 0.0212(4)
S7 0.0346(4) 0.0436(4) 0.0460(4) 0.0033(2) 0.0161(3) 0.0028(2)
F17 0.0733(11) 0.0630(10) 0.0444(8) -0.0008(8) -0.0059(7) -0.0002(7)
O8 0.0504(11) 0.0641(11) 0.0610(11) 0.0160(8) 0.0345(9) 0.0157(8)
O9 0.0451(10) 0.0527(11) 0.0667(12) -0.0078(8) 0.0084(9) -0.0041(8)
O19 0.0460(10) 0.0397(9) 0.0607(10) -0.0104(7) 0.0255(8) -0.0049(7)
N1 0.0410(11) 0.0519(11) 0.0390(10) 0.0128(8) 0.0178(8) 0.0027(8)
C2 0.0546(15) 0.0546(14) 0.0417(12) 0.0149(11) 0.0246(11) 0.0083(10)
C3 0.0519(15) 0.0503(13) 0.0394(12) 0.0105(10) 0.0220(10) -0.0002(9)
C4 0.0339(12) 0.0356(11) 0.0414(11) 0.0018(8) 0.0188(9) 0.0001(8)
C5 0.0386(12) 0.0452(12) 0.0381(11) 0.0057(9) 0.0181(9) 0.0021(9)
C6 0.0401(13) 0.0468(13) 0.0406(12) 0.0076(9) 0.0158(10) -0.0017(9)
C10 0.0351(12) 0.0424(12) 0.0383(11) 0.0044(9) 0.0152(9) -0.0014(9)
C11 0.0395(13) 0.0500(13) 0.0354(11) 0.0060(10) 0.0110(9) -0.0019(9)
C12 0.0490(15) 0.0433(13) 0.0549(14) 0.0004(10) 0.0212(11) -0.0081(10)
C13 0.0549(16) 0.0459(13) 0.0564(14) 0.0093(11) 0.0282(12) 0.0063(11)
C14 0.0705(19) 0.0584(17) 0.0466(14) 0.0072(13) 0.0094(13) 0.0135(12)
C15 0.0583(16) 0.0513(14) 0.0421(13) 0.0004(12) 0.0040(11) 0.0007(10)
C18 0.0350(12) 0.0326(11) 0.0474(12) -0.0032(8) 0.0198(10) -0.0009(8)
C20 0.0362(12) 0.0434(12) 0.0396(11) 0.0064(9) 0.0155(9) -0.0006(9)
C21 0.0556(16) 0.0598(16) 0.0615(16) -0.0057(12) 0.0361(13) -0.0075(12)
C22 0.0570(18) 0.105(2) 0.0639(17) -0.0040(16) 0.0389(15) -0.0023(16)
C23 0.0595(19) 0.113(3) 0.0496(15) 0.0229(18) 0.0282(14) -0.0076(16)
C24 0.073(2) 0.076(2) 0.0435(14) 0.0273(16) 0.0164(13) -0.0116(12)
C25 0.0562(15) 0.0463(13) 0.0414(12) 0.0124(11) 0.0136(11) -0.0015(9)
C26 0.0393(13) 0.0343(11) 0.0457(12) 0.0060(8) 0.0224(10) 0.0015(8)
C27 0.0477(14) 0.0468(13) 0.0477(13) -0.0047(10) 0.0235(11) -0.0012(10)
C28 0.0514(15) 0.0620(16) 0.0534(15) -0.0054(12) 0.0201(12) -0.0068(12)
C29 0.0582(17) 0.0714(18) 0.0469(14) 0.0126(13) 0.0204(12) 0.0056(12)
C30 0.0659(19) 0.0725(19) 0.0601(16) 0.0094(15) 0.0310(14) 0.0219(14)
C31 0.0479(15) 0.0530(15) 0.0604(15) 0.0010(11) 0.0252(12) 0.0129(11)

loop_
_atom_site_type_symbol
_atom_site_label
_atom_site_fract_x
_atom_site_fract_y
_atom_site_fract_z
_atom_site_U_iso_or_equiv
_atom_site_thermal_displace_type
_atom_site_calc_flag
_atom_site_refinement_flags
_atom_site_occupancy
Cl Cl16 -0.08080(10) 1.05994(7) 0.05424(5) 0.0803(4) Uani . . 1.000
S S7 -0.08950(6) 0.53792(5) 0.15198(3) 0.0418(2) Uani . . 1.000
F F17 0.10550(18) 0.73512(14) 0.23283(7) 0.0712(6) Uani . . 1.000
O O8 -0.1120(2) 0.54723(16) 0.21419(9) 0.0548(6) Uani . . 1.000
O O9 -0.19477(19) 0.47903(16) 0.09182(10) 0.0603(6) Uani . . 1.000
O O19 0.27293(18) 0.10628(14) 0.20719(9) 0.0479(6) Uani . . 1.000
N N1 0.0630(2) 0.47425(17) 0.17395(9) 0.0438(6) Uani . . 1.000
C C2 0.1166(3) 0.4518(2) 0.12076(12) 0.0489(8) Uani . . 1.000
C C3 0.1912(3) 0.3319(2) 0.13428(12) 0.0464(8) Uani . . 1.000
C C4 0.3085(2) 0.31985(18) 0.20955(11) 0.0361(7) Uani . . 1.000
C C5 0.2446(2) 0.3494(2) 0.26104(11) 0.0401(7) Uani . . 1.000
C C6 0.1768(3) 0.4716(2) 0.24667(11) 0.0430(7) Uani . . 1.000
C C10 -0.0811(2) 0.68354(19) 0.12337(11) 0.0388(7) Uani . . 1.000
C C11 0.0136(2) 0.7674(2) 0.16736(11) 0.0434(7) Uani . . 1.000
C C12 0.0173(3) 0.8821(2) 0.14723(13) 0.0495(8) Uani . . 1.000
C C13 -0.0794(3) 0.9146(2) 0.08032(13) 0.0509(8) Uani . . 1.000
C C14 -0.1736(3) 0.8345(2) 0.03464(14) 0.0641(10) Uani . . 1.000
C C15 -0.1749(3) 0.7192(2) 0.05628(13) 0.0568(8) Uani . . 1.000
C C18 0.3811(2) 0.19532(18) 0.22271(11) 0.0376(7) Uani . . 1.000
C C20 0.4514(2) 0.17185(19) 0.17263(11) 0.0400(7) Uani . . 1.000
C C21 0.5273(3) 0.2577(2) 0.15578(14) 0.0551(9) Uani . . 1.000
C C22 0.5916(3) 0.2331(3) 0.11130(15) 0.0708(11) Uani . . 1.000
C C23 0.5801(3) 0.1220(3) 0.08268(15) 0.0724(13) Uani . . 1.000
C C24 0.5047(4) 0.0364(3) 0.09887(14) 0.0672(11) Uani . . 1.000
C C25 0.4409(3) 0.0603(2) 0.14300(12) 0.0506(8) Uani . . 1.000
C C26 0.4948(2) 0.18438(19) 0.29986(11) 0.0383(7) Uani . . 1.000
C C27 0.6161(3) 0.2559(2) 0.32666(12) 0.0464(8) Uani . . 1.000
C C28 0.7121(3) 0.2531(2) 0.39708(14) 0.0565(9) Uani . . 1.000
C C29 0.6895(3) 0.1771(3) 0.44252(14) 0.0596(9) Uani . . 1.000
C C30 0.5722(3) 0.1037(3) 0.41678(15) 0.0648(10) Uani . . 1.000
C C31 0.4752(3) 0.1064(2) 0.34611(14) 0.0531(9) Uani . . 1.000
H H2A 0.18440 0.51330 0.12280 0.0590 Uiso calc R 1.000
H H2B 0.03660 0.45280 0.07430 0.0590 Uiso calc R 1.000
H H3A 0.23440 0.32080 0.10180 0.0560 Uiso calc R 1.000
H H3B 0.11960 0.27010 0.12540 0.0560 Uiso calc R 1.000
H H4 0.38350 0.37880 0.21600 0.0430 Uiso calc R 1.000
H H5A 0.17180 0.29100 0.25680 0.0480 Uiso calc R 1.000
H H5B 0.32020 0.34620 0.30870 0.0480 Uiso calc R 1.000
H H6A 0.13540 0.48870 0.27930 0.0520 Uiso calc R 1.000
H H6B 0.24970 0.53090 0.25270 0.0520 Uiso calc R 1.000
H H12 0.08280 0.93630 0.17760 0.0590 Uiso calc R 1.000
H H14 -0.23640 0.85760 -0.01070 0.0770 Uiso calc R 1.000
H H15 -0.23940 0.66500 0.02540 0.0680 Uiso calc R 1.000
H H19 0.23170 0.11500 0.23270 0.0720 Uiso calc R 1.000
H H21 0.53540 0.33320 0.17460 0.0660 Uiso calc R 1.000
H H22 0.64270 0.29200 0.10080 0.0850 Uiso calc R 1.000
H H23 0.62300 0.10520 0.05270 0.0870 Uiso calc R 1.000
H H24 0.49660 -0.03890 0.07970 0.0800 Uiso calc R 1.000
H H25 0.38990 0.00090 0.15320 0.0610 Uiso calc R 1.000
H H27 0.63370 0.30720 0.29660 0.0560 Uiso calc R 1.000
H H28 0.79230 0.30280 0.41380 0.0680 Uiso calc R 1.000
H H29 0.75320 0.17590 0.49000 0.0720 Uiso calc R 1.000
H H30 0.55710 0.05110 0.44690 0.0780 Uiso calc R 1.000
H H31 0.39620 0.05550 0.32960 0.0640 Uiso calc R 1.000

loop_
_atom_type_symbol
_atom_type_description
_atom_type_scat_dispersion_real
_atom_type_scat_dispersion_imag
_atom_type_scat_source
S S 0.1246 0.1234 'International Tables Vol C Tables 4.2.6.8 and 6.1.1.4'
O O 0.0106 0.0060 'International Tables Vol C Tables 4.2.6.8 and 6.1.1.4'
N N 0.0061 0.0033 'International Tables Vol C Tables 4.2.6.8 and 6.1.1.4'
F F 0.0171 0.0103 'International Tables Vol C Tables 4.2.6.8 and 6.1.1.4'
Cl Cl 0.1484 0.1585 'International Tables Vol C Tables 4.2.6.8 and 6.1.1.4'
H H 0.0000 0.0000 'International Tables Vol C Tables 4.2.6.8 and 6.1.1.4'
C C 0.0033 0.0016 'International Tables Vol C Tables 4.2.6.8 and 6.1.1.4'

loop_
_geom_angle_atom_site_label_1
_geom_angle_atom_site_label_2
_geom_angle_atom_site_label_3
_geom_angle
_geom_angle_publ_flag
O8 S7 O9 119.41(12) no
O8 S7 N1 106.90(11) no
O8 S7 C10 107.17(11) no
O9 S7 N1 108.57(11) no
O9 S7 C10 105.07(11) no
N1 S7 C10 109.47(11) no
C18 O19 H19 109.45 no
S7 N1 C6 123.24(17) no
C2 N1 C6 113.8(2) no
S7 N1 C2 119.82(15) no
N1 C2 C3 109.50(19) no
C2 C3 C4 112.38(18) no
C3 C4 C5 109.4(2) no
C5 C4 C18 112.85(17) no
C3 C4 C18 111.50(17) no
C4 C5 C6 110.90(18) no
N1 C6 C5 108.39(18) no
S7 C10 C15 120.36(17) no
C11 C10 C15 117.5(2) no
S7 C10 C11 122.04(16) no
F17 C11 C12 118.3(2) no
C10 C11 C12 123.0(2) no
F17 C11 C10 118.7(2) no
C11 C12 C13 117.7(2) no
Cl16 C13 C12 118.80(19) no
Cl16 C13 C14 119.8(2) no
C12 C13 C14 121.4(2) no
C13 C14 C15 119.6(2) no
C10 C15 C14 120.7(2) no
O19 C18 C20 105.56(17) no
O19 C18 C26 110.14(17) no
C4 C18 C20 111.24(17) no
C4 C18 C26 110.19(17) no
C20 C18 C26 110.24(18) no
O19 C18 C4 109.37(18) no
C18 C20 C21 122.5(2) no
C21 C20 C25 117.7(2) no
C18 C20 C25 119.8(2) no
C20 C21 C22 121.1(2) no
C21 C22 C23 120.2(3) no
C22 C23 C24 119.1(3) no
C23 C24 C25 120.9(3) no
C20 C25 C24 121.0(3) no
C18 C26 C27 121.41(19) no
C27 C26 C31 117.3(2) no
C18 C26 C31 121.2(2) no
C26 C27 C28 121.6(2) no
C27 C28 C29 120.4(3) no
C28 C29 C30 119.0(3) no
C29 C30 C31 120.9(3) no
C26 C31 C30 120.8(3) no
N1 C2 H2A 109.77 no
N1 C2 H2B 109.78 no
C3 C2 H2A 109.72 no
C3 C2 H2B 109.74 no
H2A C2 H2B 108.31 no
C2 C3 H3A 109.14 no
C2 C3 H3B 109.13 no
C4 C3 H3A 109.12 no
C4 C3 H3B 109.09 no
H3A C3 H3B 107.88 no
C3 C4 H4 107.58 no
C5 C4 H4 107.62 no
C18 C4 H4 107.64 no
C4 C5 H5A 109.47 no
C4 C5 H5B 109.45 no
C6 C5 H5A 109.45 no
C6 C5 H5B 109.50 no
H5A C5 H5B 108.02 no
N1 C6 H6A 110.01 no
N1 C6 H6B 110.00 no
C5 C6 H6A 110.00 no
C5 C6 H6B 110.02 no
H6A C6 H6B 108.43 no
C11 C12 H12 121.18 no
C13 C12 H12 121.09 no
C13 C14 H14 120.19 no
C15 C14 H14 120.18 no
C10 C15 H15 119.68 no
C14 C15 H15 119.63 no
C20 C21 H21 119.44 no
C22 C21 H21 119.45 no
C21 C22 H22 119.81 no
C23 C22 H22 119.95 no
C22 C23 H23 120.48 no
C24 C23 H23 120.43 no
C23 C24 H24 119.49 no
C25 C24 H24 119.63 no
C20 C25 H25 119.52 no
C24 C25 H25 119.49 no
C26 C27 H27 119.24 no
C28 C27 H27 119.18 no
C27 C28 H28 119.78 no
C29 C28 H28 119.86 no
C28 C29 H29 120.47 no
C30 C29 H29 120.56 no
C29 C30 H30 119.55 no
C31 C30 H30 119.57 no
C26 C31 H31 119.62 no
C30 C31 H31 119.54 no

loop_
_geom_bond_atom_site_label_1
_geom_bond_atom_site_label_2
_geom_bond_distance
_geom_bond_publ_flag
Cl16 C13 1.729(2) no
S7 O8 1.429(2) no
S7 O9 1.427(2) no
S7 N1 1.596(2) no
S7 C10 1.767(2) no
F17 C11 1.343(3) no
O19 C18 1.426(3) no
O19 H19 0.8198 no
N1 C2 1.467(3) no
N1 C6 1.473(3) no
C2 C3 1.520(3) no
C3 C4 1.529(3) no
C4 C5 1.526(3) no
C4 C18 1.559(3) no
C5 C6 1.516(3) no
C10 C11 1.387(3) no
C10 C15 1.384(3) no
C11 C12 1.369(3) no
C12 C13 1.379(4) no
C13 C14 1.370(4) no
C14 C15 1.382(3) no
C18 C26 1.544(3) no
C18 C20 1.535(3) no
C20 C21 1.381(4) no
C20 C25 1.390(3) no
C21 C22 1.386(4) no
C22 C23 1.375(5) no
C23 C24 1.369(5) no
C24 C25 1.374(5) no
C26 C31 1.391(3) no
C26 C27 1.382(4) no
C27 C28 1.383(4) no
C28 C29 1.378(4) no
C29 C30 1.365(5) no
C30 C31 1.390(4) no
C2 H2A 0.9698 no
C2 H2B 0.9693 no
C3 H3A 0.9696 no
C3 H3B 0.9704 no
C4 H4 0.9806 no
C5 H5A 0.9702 no
C5 H5B 0.9696 no
C6 H6A 0.9698 no
C6 H6B 0.9696 no
C12 H12 0.9299 no
C14 H14 0.9304 no
C15 H15 0.9298 no
C21 H21 0.9290 no
C22 H22 0.9300 no
C23 H23 0.9310 no
C24 H24 0.9298 no
C25 H25 0.9303 no
C27 H27 0.9315 no
C28 H28 0.9298 no
C29 H29 0.9301 no
C30 H30 0.9296 no
C31 H31 0.9293 no

loop_
_geom_contact_atom_site_label_1
_geom_contact_atom_site_label_2
_geom_contact_distance
_geom_contact_site_symmetry_2
_geom_contact_publ_flag
Cl16 Cl16 3.6125(15) 3_575 no
Cl16 H3B 3.0734 1_565 no
Cl16 H23 3.0617 1_465 no
Cl16 H28 3.0889 4_464 no
F17 O8 2.977(3) . no
F17 N1 3.154(2) . no
F17 C6 3.049(3) . no
F17 H6B 2.6728 . no
O8 F17 2.977(3) . no
O8 O19 2.873(3) 2_555 no
O8 C12 3.242(3) 2_545 no
O9 C29 3.347(3) 4_454 no
O19 O8 2.873(3) 2_545 no
O8 H6A 2.3968 . no
O8 H31 2.6488 2_555 no
O8 H12 2.5044 2_545 no
O8 H19 2.1261 2_555 no
O9 H22 2.7456 1_455 no
O9 H2B 2.5666 . no
O9 H15 2.4555 . no
O9 H29 2.6393 4_454 no
O19 H3B 2.5555 . no
O19 H5A 2.7293 . no
O19 H25 2.3059 . no
O19 H31 2.4030 . no
O19 H12 2.6114 1_545 no
N1 F17 3.154(2) . no
C3 C21 3.377(5) . no
C5 C31 3.561(3) . no
C6 F17 3.049(3) . no
C6 C24 3.554(4) 2_655 no
C12 O8 3.242(3) 2_555 no
C12 C28 3.591(4) 2_655 no
C21 C3 3.377(5) . no
C21 C27 3.313(4) . no
C24 C6 3.554(4) 2_645 no
C25 C27 3.590(3) 2_645 no
C27 C21 3.313(4) . no
C27 C25 3.590(3) 2_655 no
C28 C12 3.591(4) 2_645 no
C29 O9 3.347(3) 4_655 no
C31 C5 3.561(3) . no
C4 H27 3.0357 . no
C4 H21 2.7264 . no
C5 H19 2.7048 . no
C11 H5A 2.9729 2_555 no
C12 H28 2.9005 2_655 no
C12 H6A 2.8936 2_555 no
C20 H27 2.9068 . no
C20 H3A 2.6722 . no
C21 H4 2.6937 . no
C21 H3A 2.8034 . no
C21 H27 2.7428 . no
C24 H6B 3.0565 2_645 no
C24 H5B 2.9357 2_645 no
C24 H14 2.8354 3_565 no
C25 H14 2.8272 3_565 no
C25 H6B 2.9974 2_645 no
C26 H5B 2.6186 . no
C27 H4 2.8736 . no
C27 H5B 3.0618 . no
C27 H21 3.0715 . no
C27 H25 2.8043 2_655 no
C28 H2A 3.0027 2_645 no
C28 H25 3.0158 2_655 no
C29 H2A 2.9177 2_645 no
C31 H5B 3.0659 . no
C31 H19 2.6094 . no
H2A H6B 2.5307 . no
H2A C28 3.0027 2_655 no
H2A C29 2.9177 2_655 no
H2B O9 2.5666 . no
H3A C20 2.6722 . no
H3A C21 2.8034 . no
H3B Cl16 3.0734 1_545 no
H3B O19 2.5555 . no
H3B H5A 2.5951 . no
H4 C21 2.6937 . no
H4 C27 2.8736 . no
H4 H6B 2.5174 . no
H4 H21 2.1476 . no
H4 H27 2.5213 . no
H5A O19 2.7293 . no
H5A H3B 2.5951 . no
H5A H19 2.2031 . no
H5A C11 2.9729 2_545 no
H5B C26 2.6186 . no
H5B C27 3.0618 . no
H5B C31 3.0659 . no
H5B C24 2.9357 2_655 no
H6A O8 2.3968 . no
H6A C12 2.8936 2_545 no
H6B F17 2.6728 . no
H6B H2A 2.5307 . no
H6B H4 2.5174 . no
H6B C24 3.0565 2_655 no
H6B C25 2.9974 2_655 no
H12 O19 2.6114 1_565 no
H12 H19 2.4946 1_565 no
H12 O8 2.5044 2_555 no
H14 C24 2.8354 3_565 no
H14 C25 2.8272 3_565 no
H15 O9 2.4555 . no
H19 C5 2.7048 . no
H19 C31 2.6094 . no
H19 H5A 2.2031 . no
H19 H12 2.4946 1_545 no
H19 H31 2.1210 . no
H19 O8 2.1261 2_545 no
H21 C4 2.7264 . no
H21 C27 3.0715 . no
H21 H4 2.1476 . no
H21 H27 2.3413 . no
H22 O9 2.7456 1_655 no
H23 Cl16 3.0617 1_645 no
H25 O19 2.3059 . no
H25 C27 2.8043 2_645 no
H25 C28 3.0158 2_645 no
H25 H27 2.4867 2_645 no
H27 C4 3.0357 . no
H27 C20 2.9068 . no
H27 C21 2.7428 . no
H27 H4 2.5213 . no
H27 H21 2.3413 . no
H27 H25 2.4867 2_655 no
H28 C12 2.9005 2_645 no
H28 Cl16 3.0889 4_665 no
H29 O9 2.6393 4_655 no
H31 O19 2.4030 . no
H31 H19 2.1210 . no
H31 O8 2.6488 2_545 no

loop_
_geom_hbond_atom_site_label_D
_geom_hbond_atom_site_label_H
_geom_hbond_atom_site_label_A
_geom_hbond_site_symmetry_A
_geom_hbond_distance_DH
_geom_hbond_distance_HA
_geom_hbond_distance_DA
_geom_hbond_angle_DHA
_geom_hbond_publ_flag
O19 H19 O8 2_545 0.82 2.13 2.873(3) 151 yes
C2 H2B O9 . 0.97 2.57 2.993(4) 107 yes
C3 H3B O19 . 0.97 2.56 2.907(3) 101 yes
C6 H6A O8 . 0.97 2.40 2.863(4) 109 yes
C12 H12 O8 2_555 0.93 2.50 3.242(3) 136 yes
C15 H15 O9 . 0.93 2.46 2.845(3) 105 yes
C25 H25 O19 . 0.93 2.31 2.657(4) 102 yes
C31 H31 O19 . 0.93 2.40 2.764(3) 103 yes

loop_
_geom_torsion_atom_site_label_1
_geom_torsion_atom_site_label_2
_geom_torsion_atom_site_label_3
_geom_torsion_atom_site_label_4
_geom_torsion
_geom_torsion_publ_flag
O8 S7 N1 C2 179.94(17) no
O9 S7 N1 C2 49.9(2) no
C10 S7 N1 C2 -64.3(2) no
O8 S7 N1 C6 -21.5(2) no
O9 S7 N1 C6 -151.58(19) no
C10 S7 N1 C6 94.2(2) no
N1 S7 C10 C11 -61.7(2) no
O8 S7 C10 C11 53.8(2) no
O9 S7 C10 C11 -178.2(2) no
N1 S7 C10 C15 121.2(2) no
O8 S7 C10 C15 -123.2(2) no
O9 S7 C10 C15 4.8(2) no
S7 N1 C2 C3 -141.45(19) no
S7 N1 C6 C5 139.33(19) no
C2 N1 C6 C5 -61.0(3) no
C6 N1 C2 C3 58.1(3) no
N1 C2 C3 C4 -53.4(3) no
C2 C3 C4 C5 53.2(3) no
C2 C3 C4 C18 178.7(2) no
C3 C4 C18 C20 59.6(2) no
C3 C4 C18 C26 -177.9(2) no
C5 C4 C18 O19 67.0(2) no
C5 C4 C18 C20 -176.80(18) no
C5 C4 C18 C26 -54.2(2) no
C18 C4 C5 C6 179.39(19) no
C3 C4 C18 O19 -56.6(2) no
C3 C4 C5 C6 -55.8(2) no
C4 C5 C6 N1 58.8(3) no
S7 C10 C15 C14 176.9(2) no
C11 C10 C15 C14 -0.3(4) no
C15 C10 C11 C12 0.2(4) no
C15 C10 C11 F17 179.8(2) no
S7 C10 C11 C12 -177.0(2) no
S7 C10 C11 F17 2.7(3) no
F17 C11 C12 C13 -178.8(3) no
C10 C11 C12 C13 0.8(4) no
C11 C12 C13 C14 -1.7(5) no
C11 C12 C13 Cl16 178.2(2) no
Cl16 C13 C14 C15 -178.3(2) no
C12 C13 C14 C15 1.7(5) no
C13 C14 C15 C10 -0.6(5) no
C4 C18 C26 C31 113.2(2) no
C26 C18 C20 C25 97.5(2) no
O19 C18 C26 C27 175.9(2) no
O19 C18 C26 C31 -7.6(3) no
C4 C18 C26 C27 -63.4(3) no
O19 C18 C20 C21 159.2(2) no
C20 C18 C26 C27 59.8(3) no
C20 C18 C26 C31 -123.7(2) no
C4 C18 C20 C21 40.7(3) no
C26 C18 C20 C21 -81.9(3) no
C4 C18 C20 C25 -140.0(2) no
O19 C18 C20 C25 -21.4(3) no
C21 C20 C25 C24 0.4(4) no
C25 C20 C21 C22 -0.5(4) no
C18 C20 C25 C24 -179.0(2) no
C18 C20 C21 C22 178.9(2) no
C20 C21 C22 C23 0.3(4) no
C21 C22 C23 C24 -0.1(5) no
C22 C23 C24 C25 0.1(5) no
C23 C24 C25 C20 -0.2(5) no
C27 C26 C31 C30 1.8(4) no
C18 C26 C27 C28 174.7(2) no
C18 C26 C31 C30 -174.9(3) no
C31 C26 C27 C28 -2.0(4) no
C26 C27 C28 C29 0.7(4) no
C27 C28 C29 C30 0.9(5) no
C28 C29 C30 C31 -1.1(5) no
C29 C30 C31 C26 -0.3(5) no

loop_
_cod_related_entry_id
_cod_related_entry_database
_cod_related_entry_code
1 ChemSpider 21123501
